data_2312335
loop_
_publ_author_name
'Wolflehner, Tobias'
'St&#xf6;ger, Berthold'

_publ_section_title
;
 Order-disorder (OD) polytypism of
 K<sub>3</sub>FeTe<sub>2</sub>O<sub>8</sub>(OH)<sub>2</sub>(H<sub>2</sub>O)<sub>1+x</sub>.
;
_journal_coeditor_code YV5013
_journal_issue 6
_journal_name_full 'Acta crystallographica Section B, Structural science, crystal engineering and materials'
_journal_page_first 510
_journal_page_last 518
_journal_paper_doi 10.1107/S2052520623009162
_journal_volume 79
_journal_year 2023
_chemical_formula_sum 'Fe H6 K3 O12 Te2'
_chemical_formula_weight 626.40
_space_group_crystal_system monoclinic
_space_group_IT_number 12
_space_group_name_Hall '-I 2y'
_space_group_name_H-M_alt 'I 1 2/m 1'
_atom_sites_solution_hydrogens difmap
_audit_creation_method SHELXL-2014/7
_cell_angle_alpha 90
_cell_angle_beta 90.002(2)
_cell_angle_gamma 90
_cell_formula_units_Z 4
_cell_length_a 12.8036(6)
_cell_length_b 14.9042(8)
_cell_length_c 5.9782(3)
_cell_measurement_reflns_used 4769
_cell_measurement_temperature 300
_cell_measurement_theta_max 36.04
_cell_measurement_theta_min 2.73
_cell_volume 1140.80(10)
_computing_structure_refinement 'SHELXL-2014/7 (Sheldrick, 2014)'
_diffrn_ambient_temperature 300
_diffrn_measured_fraction_theta_full 0.998
_diffrn_measured_fraction_theta_max 0.961
_diffrn_measurement_device 'four-circle diffractometer'
_diffrn_measurement_device_type 'Bruker KAPPA APEX II CCD'
_diffrn_measurement_method '\w- and \f-scans'
_diffrn_radiation_monochromator graphite
_diffrn_radiation_type MoK\a
_diffrn_radiation_wavelength 0.71073
_diffrn_reflns_av_R_equivalents 0.0280
_diffrn_reflns_av_unetI/netI 0.0284
_diffrn_reflns_Laue_measured_fraction_full 0.998
_diffrn_reflns_Laue_measured_fraction_max 0.961
_diffrn_reflns_limit_h_max 13
_diffrn_reflns_limit_h_min -20
_diffrn_reflns_limit_k_max 23
_diffrn_reflns_limit_k_min -24
_diffrn_reflns_limit_l_max 9
_diffrn_reflns_limit_l_min -9
_diffrn_reflns_number 9677
_diffrn_reflns_point_group_measured_fraction_full 0.998
_diffrn_reflns_point_group_measured_fraction_max 0.961
_diffrn_reflns_theta_full 25.242
_diffrn_reflns_theta_max 36.148
_diffrn_reflns_theta_min 2.733
_exptl_absorpt_coefficient_mu 7.487
_exptl_absorpt_correction_T_max 0.344
_exptl_absorpt_correction_T_min 0.261
_exptl_absorpt_correction_type multi-scan
_exptl_absorpt_process_details SADABS
_exptl_crystal_density_diffrn 3.647
_exptl_crystal_description needle
_exptl_crystal_F_000 1156
_exptl_crystal_size_max 0.32
_exptl_crystal_size_mid 0.25
_exptl_crystal_size_min 0.12
_refine_diff_density_max 1.331
_refine_diff_density_min -0.960
_refine_diff_density_rms 0.179
_refine_ls_extinction_coef 0.00039(6)
_refine_ls_extinction_expression Fc^*^=kFc[1+0.001xFc^2^\l^3^/sin(2\q)]^-1/4^
_refine_ls_extinction_method 'SHELXL-2014/7 (Sheldrick 2014'
_refine_ls_goodness_of_fit_ref 1.012
_refine_ls_hydrogen_treatment refxyz
_refine_ls_matrix_type full
_refine_ls_number_parameters 98
_refine_ls_number_reflns 2649
_refine_ls_number_restraints 2
_refine_ls_restrained_S_all 1.011
_refine_ls_R_factor_all 0.0259
_refine_ls_R_factor_gt 0.0204
_refine_ls_shift/su_max 0.015
_refine_ls_shift/su_mean 0.001
_refine_ls_structure_factor_coef Fsqd
_refine_ls_weighting_details 'w=1/[\s^2^(Fo^2^)+(0.0219P)^2^] where P=(Fo^2^+2Fc^2^)/3'
_refine_ls_weighting_scheme calc
_refine_ls_wR_factor_gt 0.0431
_refine_ls_wR_factor_ref 0.0446
_reflns_Friedel_coverage 0.000
_reflns_number_gt 2347
_reflns_number_total 2649
_reflns_threshold_expression 'I > 2\s(I)'
_cod_data_source_file yv5013sup1.cif
_cod_data_source_block 300K
_cod_depositor_comments 'Adding full bibliography for 2312335--2312336.cif.'
_cod_original_sg_symbol_H-M 'I 2/m'
_cod_database_code 2312335
_cod_database_fobs_code 2312335
_shelx_shelxl_version_number 2014/7
_shelx_space_group_comment
;
The symmetry employed for this shelxl refinement is uniquely defined
by the following loop, which should always be used as a source of
symmetry information in preference to the above space-group names.
They are only intended as comments.
;
_shelx_estimated_absorpt_t_min 0.198
_shelx_estimated_absorpt_t_max 0.467

loop_
_space_group_symop_operation_xyz
'x, y, z'
'-x, y, -z'
'x+1/2, y+1/2, z+1/2'
'-x+1/2, y+1/2, -z+1/2'
'-x, -y, -z'
'x, -y, z'
'-x+1/2, -y+1/2, -z+1/2'
'x+1/2, -y+1/2, z+1/2'

loop_
_atom_site_label
_atom_site_type_symbol
_atom_site_fract_x
_atom_site_fract_y
_atom_site_fract_z
_atom_site_U_iso_or_equiv
_atom_site_adp_type
_atom_site_occupancy
_atom_site_site_symmetry_order
_atom_site_calc_flag
_atom_site_refinement_flags_posn
_atom_site_refinement_flags_adp
_atom_site_refinement_flags_occupancy
_atom_site_disorder_assembly
_atom_site_disorder_group
Te1 Te 0.0000 0.28339(2) 0.5000 0.00689(7) Uani 0.792(2) 2 d S T P . .
Te1' Te 0.5000 0.21637(4) 0.5000 0.00821(13) Uani 0.208(2) 2 d S T P . .
Te2 Te 0.2500 0.2500 0.7500 0.00768(5) Uani 1 2 d S . P . .
Fe1 Fe 0.5000 0.21637(4) 0.5000 0.00821(13) Uani 0.792(2) 2 d S T P . .
Fe1' Fe 0.0000 0.28339(2) 0.5000 0.00689(7) Uani 0.208(2) 2 d S T P . .
K1 K 0.20295(4) 0.13035(4) 0.2484(4) 0.01802(10) Uani 1 1 d . . . . .
K2 K 0.35236(6) 0.0000 0.7465(8) 0.02345(17) Uani 1 2 d S T P . .
O1 O 0.00444(14) 0.19541(11) 0.2607(3) 0.0119(3) Uani 1 1 d . . . . .
O2 O 0.15493(15) 0.28558(17) 0.5192(8) 0.0096(5) Uani 1 1 d . . . . .
O3 O 0.34349(15) 0.21544(17) 0.5149(11) 0.0151(5) Uani 1 1 d . . . . .
O4 O -0.00836(13) 0.36920(11) 0.7399(4) 0.0114(3) Uani 1 1 d . . . . .
O5 O 0.19305(13) 0.12767(12) 0.7469(13) 0.0148(3) Uani 1 1 d D . . . .
H1 H 0.1270(7) 0.133(2) 0.716(6) 0.022 Uiso 1 1 d D U . . .
O6 O 0.3513(2) 0.0000 0.257(3) 0.0231(7) Uani 1 2 d DS T P . .
H2 H 0.3942(18) -0.0427(14) 0.219(7) 0.035 Uiso 1 1 d D U . . .
O7 O 0.0425(5) 0.0000 0.250(2) 0.149(3) Uani 1 2 d S T P . .

loop_
_atom_site_aniso_label
_atom_site_aniso_U_11
_atom_site_aniso_U_22
_atom_site_aniso_U_33
_atom_site_aniso_U_23
_atom_site_aniso_U_13
_atom_site_aniso_U_12
Te1 0.00437(10) 0.01069(15) 0.00561(10) 0.000 -0.0012(3) 0.000
Te1' 0.00572(18) 0.0124(3) 0.00653(18) 0.000 -0.0012(7) 0.000
Te2 0.00415(7) 0.01205(9) 0.00684(7) 0.00006(9) 0.0000(5) 0.00048(6)
Fe1 0.00572(18) 0.0124(3) 0.00653(18) 0.000 -0.0012(7) 0.000
Fe1' 0.00437(10) 0.01069(15) 0.00561(10) 0.000 -0.0012(3) 0.000
K1 0.0189(2) 0.0192(2) 0.0159(2) 0.0004(7) 0.0002(7) 0.00463(19)
K2 0.0168(3) 0.0223(4) 0.0312(4) 0.000 -0.0017(12) 0.000
O1 0.0097(6) 0.0122(7) 0.0139(7) -0.0010(8) 0.0017(16) 0.0001(6)
O2 0.0048(7) 0.0211(10) 0.0029(14) 0.0006(15) 0.0017(10) 0.0004(9)
O3 0.0059(7) 0.0223(11) 0.0170(16) -0.0034(19) 0.0033(14) 0.0015(10)
O4 0.0105(6) 0.0116(7) 0.0120(7) -0.0006(8) 0.0007(13) 0.0003(6)
O5 0.0099(7) 0.0134(7) 0.0210(8) 0.003(2) -0.003(2) -0.0007(6)
O6 0.0132(11) 0.0140(12) 0.042(2) 0.000 -0.001(4) 0.000
O7 0.045(3) 0.082(5) 0.321(11) 0.000 0.014(8) 0.000

loop_
_atom_type_symbol
_atom_type_description
_atom_type_scat_dispersion_real
_atom_type_scat_dispersion_imag
_atom_type_scat_source
Fe Fe 0.3463 0.8444 'International Tables Vol C Tables 4.2.6.8 and 6.1.1.4'
H H 0.0000 0.0000 'International Tables Vol C Tables 4.2.6.8 and 6.1.1.4'
K K 0.2009 0.2494 'International Tables Vol C Tables 4.2.6.8 and 6.1.1.4'
O O 0.0106 0.0060 'International Tables Vol C Tables 4.2.6.8 and 6.1.1.4'
Te Te -0.5308 1.6751 'International Tables Vol C Tables 4.2.6.8 and 6.1.1.4'

loop_
_geom_angle_atom_site_label_1
_geom_angle_atom_site_label_2
_geom_angle_atom_site_label_3
_geom_angle
_geom_angle_site_symmetry_1
_geom_angle_site_symmetry_3
_geom_angle_publ_flag
O4 Te1 O4 96.72(12) 2_556 . ?
O4 Te1 O1 84.15(8) 2_556 . ?
O4 Te1 O1 178.30(7) . . ?
O4 Te1 O1 178.29(7) 2_556 2_556 ?
O4 Te1 O1 84.15(8) . 2_556 ?
O1 Te1 O1 95.03(11) . 2_556 ?
O4 Te1 O2 88.66(13) 2_556 . ?
O4 Te1 O2 90.09(13) . . ?
O1 Te1 O2 91.40(13) . . ?
O1 Te1 O2 89.87(13) 2_556 . ?
O4 Te1 O2 90.09(12) 2_556 2_556 ?
O4 Te1 O2 88.66(13) . 2_556 ?
O1 Te1 O2 89.87(13) . 2_556 ?
O1 Te1 O2 91.40(13) 2_556 2_556 ?
O2 Te1 O2 178.12(15) . 2_556 ?
O4 Te1 Te1' 138.11(6) 2_556 7_556 ?
O4 Te1 Te1' 41.75(6) . 7_556 ?
O1 Te1 Te1' 137.53(6) . 7_556 ?
O1 Te1 Te1' 42.60(5) 2_556 7_556 ?
O2 Te1 Te1' 86.69(14) . 7_556 ?
O2 Te1 Te1' 93.31(14) 2_556 7_556 ?
O4 Te1 Fe1 41.75(6) 2_556 7 ?
O4 Te1 Fe1 138.11(6) . 7 ?
O1 Te1 Fe1 42.60(5) . 7 ?
O1 Te1 Fe1 137.53(6) 2_556 7 ?
O2 Te1 Fe1 93.31(14) . 7 ?
O2 Te1 Fe1 86.68(14) 2_556 7 ?
Te1' Te1 Fe1 179.86(3) 7_556 7 ?
O4 Te1 Fe1 138.11(6) 2_556 7_556 ?
O4 Te1 Fe1 41.75(6) . 7_556 ?
O1 Te1 Fe1 137.53(6) . 7_556 ?
O1 Te1 Fe1 42.60(5) 2_556 7_556 ?
O2 Te1 Fe1 86.69(14) . 7_556 ?
O2 Te1 Fe1 93.31(14) 2_556 7_556 ?
Te1' Te1 Fe1 0.00(2) 7_556 7_556 ?
Fe1 Te1 Fe1 179.86(3) 7 7_556 ?
O4 Te1 Te1' 41.75(6) 2_556 7 ?
O4 Te1 Te1' 138.11(6) . 7 ?
O1 Te1 Te1' 42.60(5) . 7 ?
O1 Te1 Te1' 137.53(6) 2_556 7 ?
O2 Te1 Te1' 93.31(14) . 7 ?
O2 Te1 Te1' 86.68(14) 2_556 7 ?
Te1' Te1 Te1' 179.86(3) 7_556 7 ?
Fe1 Te1 Te1' 0.0 7 7 ?
Fe1 Te1 Te1' 179.9 7_556 7 ?
O4 Te1 K1 93.80(6) 2_556 . ?
O4 Te1 K1 137.53(6) . . ?
O1 Te1 K1 43.72(6) . . ?
O1 Te1 K1 84.58(6) 2_556 . ?
O2 Te1 K1 49.09(10) . . ?
O2 Te1 K1 132.43(11) 2_556 . ?
Te1' Te1 K1 113.56(4) 7_556 . ?
Fe1 Te1 K1 66.53(4) 7 . ?
Fe1 Te1 K1 113.56(4) 7_556 . ?
Te1' Te1 K1 66.53(4) 7 . ?
O4 Te1 K1 137.53(6) 2_556 2_556 ?
O4 Te1 K1 93.80(6) . 2_556 ?
O1 Te1 K1 84.58(6) . 2_556 ?
O1 Te1 K1 43.72(6) 2_556 2_556 ?
O2 Te1 K1 132.44(10) . 2_556 ?
O2 Te1 K1 49.09(10) 2_556 2_556 ?
Te1' Te1 K1 66.53(4) 7_556 2_556 ?
Fe1 Te1 K1 113.56(4) 7 2_556 ?
Fe1 Te1 K1 66.53(4) 7_556 2_556 ?
Te1' Te1 K1 113.56(4) 7 2_556 ?
K1 Te1 K1 105.55(3) . 2_556 ?
O3 Te1' O3 179.21(15) . 2_656 ?
O3 Te1' O4 88.67(16) . 8_554 ?
O3 Te1' O4 90.83(17) 2_656 8_554 ?
O3 Te1' O4 90.83(17) . 7_556 ?
O3 Te1' O4 88.67(16) 2_656 7_556 ?
O4 Te1' O4 101.42(11) 8_554 7_556 ?
O3 Te1' O1 89.90(16) . 8 ?
O3 Te1' O1 90.61(16) 2_656 8 ?
O4 Te1' O1 178.35(7) 8_554 8 ?
O4 Te1' O1 79.44(7) 7_556 8 ?
O3 Te1' O1 90.61(16) . 7 ?
O3 Te1' O1 89.90(16) 2_656 7 ?
O4 Te1' O1 79.44(7) 8_554 7 ?
O4 Te1' O1 178.35(7) 7_556 7 ?
O1 Te1' O1 99.73(10) 8 7 ?
O3 Te1' Te1 92.55(19) . 7 ?
O3 Te1' Te1 87.45(19) 2_656 7 ?
O4 Te1' Te1 39.53(5) 8_554 7 ?
O4 Te1' Te1 140.61(6) 7_556 7 ?
O1 Te1' Te1 139.75(6) 8 7 ?
O1 Te1' Te1 40.11(5) 7 7 ?
O3 Te1' Te1 87.45(19) . 7_556 ?
O3 Te1' Te1 92.55(19) 2_656 7_556 ?
O4 Te1' Te1 140.61(6) 8_554 7_556 ?
O4 Te1' Te1 39.53(5) 7_556 7_556 ?
O1 Te1' Te1 40.11(5) 8 7_556 ?
O1 Te1' Te1 139.75(6) 7 7_556 ?
Te1 Te1' Te1 179.86(3) 7 7_556 ?
O3 Te1' Fe1' 92.55(19) . 7 ?
O3 Te1' Fe1' 87.45(19) 2_656 7 ?
O4 Te1' Fe1' 39.53(5) 8_554 7 ?
O4 Te1' Fe1' 140.61(6) 7_556 7 ?
O1 Te1' Fe1' 139.75(6) 8 7 ?
O1 Te1' Fe1' 40.11(5) 7 7 ?
Te1 Te1' Fe1' 0.000(13) 7 7 ?
Te1 Te1' Fe1' 179.86(3) 7_556 7 ?
O3 Te1' Fe1' 87.45(19) . 7_556 ?
O3 Te1' Fe1' 92.55(19) 2_656 7_556 ?
O4 Te1' Fe1' 140.61(6) 8_554 7_556 ?
O4 Te1' Fe1' 39.53(5) 7_556 7_556 ?
O1 Te1' Fe1' 40.11(5) 8 7_556 ?
O1 Te1' Fe1' 139.75(6) 7 7_556 ?
Te1 Te1' Fe1' 179.86(3) 7 7_556 ?
Te1 Te1' Fe1' 0.000(13) 7_556 7_556 ?
Fe1' Te1' Fe1' 179.86(3) 7 7_556 ?
O3 Te1' K1 132.54(12) . 8 ?
O3 Te1' K1 48.11(13) 2_656 8 ?
O4 Te1' K1 136.50(5) 8_554 8 ?
O4 Te1' K1 92.47(6) 7_556 8 ?
O1 Te1' K1 44.63(5) 8 8 ?
O1 Te1' K1 85.95(6) 7 8 ?
Te1 Te1' K1 113.18(4) 7 8 ?
Te1 Te1' K1 66.73(4) 7_556 8 ?
Fe1' Te1' K1 113.18(4) 7 8 ?
Fe1' Te1' K1 66.73(4) 7_556 8 ?
O3 Te1' K1 48.11(13) . 7 ?
O3 Te1' K1 132.54(12) 2_656 7 ?
O4 Te1' K1 92.47(6) 8_554 7 ?
O4 Te1' K1 136.50(5) 7_556 7 ?
O1 Te1' K1 85.95(6) 8 7 ?
O1 Te1' K1 44.63(5) 7 7 ?
Te1 Te1' K1 66.73(4) 7 7 ?
Te1 Te1' K1 113.18(4) 7_556 7 ?
Fe1' Te1' K1 66.73(4) 7 7 ?
Fe1' Te1' K1 113.18(4) 7_556 7 ?
K1 Te1' K1 105.29(3) 8 7 ?
O2 Te2 O2 180.00(9) 7_556 . ?
O2 Te2 O3 86.74(7) 7_556 7_556 ?
O2 Te2 O3 93.26(7) . 7_556 ?
O2 Te2 O3 93.26(7) 7_556 . ?
O2 Te2 O3 86.74(7) . . ?
O3 Te2 O3 180.0(3) 7_556 . ?
O2 Te2 O5 89.18(17) 7_556 . ?
O2 Te2 O5 90.82(18) . . ?
O3 Te2 O5 91.41(19) 7_556 . ?
O3 Te2 O5 88.59(19) . . ?
O2 Te2 O5 90.82(18) 7_556 7_556 ?
O2 Te2 O5 89.18(17) . 7_556 ?
O3 Te2 O5 88.59(19) 7_556 7_556 ?
O3 Te2 O5 91.41(19) . 7_556 ?
O5 Te2 O5 180.0 . 7_556 ?
O2 Te2 K1 50.16(9) 7_556 1_556 ?
O2 Te2 K1 129.84(9) . 1_556 ?
O3 Te2 K1 53.79(13) 7_556 1_556 ?
O3 Te2 K1 126.21(13) . 1_556 ?
O5 Te2 K1 58.3(2) . 1_556 ?
O5 Te2 K1 121.7(2) 7_556 1_556 ?
O2 Te2 K1 129.84(9) 7_556 7 ?
O2 Te2 K1 50.16(9) . 7 ?
O3 Te2 K1 126.21(13) 7_556 7 ?
O3 Te2 K1 53.79(13) . 7 ?
O5 Te2 K1 121.7(2) . 7 ?
O5 Te2 K1 58.3(2) 7_556 7 ?
K1 Te2 K1 180.0 1_556 7 ?
O2 Te2 K1 54.63(10) 7_556 7_556 ?
O2 Te2 K1 125.37(10) . 7_556 ?
O3 Te2 K1 49.44(11) 7_556 7_556 ?
O3 Te2 K1 130.56(11) . 7_556 ?
O5 Te2 K1 122.6(2) . 7_556 ?
O5 Te2 K1 57.4(2) 7_556 7_556 ?
K1 Te2 K1 64.400(16) 1_556 7_556 ?
K1 Te2 K1 115.600(16) 7 7_556 ?
O2 Te2 K1 125.37(10) 7_556 . ?
O2 Te2 K1 54.63(10) . . ?
O3 Te2 K1 130.56(11) 7_556 . ?
O3 Te2 K1 49.44(11) . . ?
O5 Te2 K1 57.4(2) . . ?
O5 Te2 K1 122.6(2) 7_556 . ?
K1 Te2 K1 115.599(16) 1_556 . ?
K1 Te2 K1 64.401(16) 7 . ?
K1 Te2 K1 180.0 7_556 . ?
O2 Te2 K2 117.93(11) 7_556 7_556 ?
O2 Te2 K2 62.07(11) . 7_556 ?
O3 Te2 K2 62.31(12) 7_556 7_556 ?
O3 Te2 K2 117.68(12) . 7_556 ?
O5 Te2 K2 138.82(5) . 7_556 ?
O5 Te2 K2 41.18(5) 7_556 7_556 ?
K1 Te2 K2 114.59(7) 1_556 7_556 ?
K1 Te2 K2 65.41(7) 7 7_556 ?
K1 Te2 K2 64.97(7) 7_556 7_556 ?
K1 Te2 K2 115.03(7) . 7_556 ?
O2 Te2 K2 62.07(10) 7_556 . ?
O2 Te2 K2 117.93(11) . . ?
O3 Te2 K2 117.69(12) 7_556 . ?
O3 Te2 K2 62.32(12) . . ?
O5 Te2 K2 41.18(5) . . ?
O5 Te2 K2 138.82(5) 7_556 . ?
K1 Te2 K2 65.41(7) 1_556 . ?
K1 Te2 K2 114.59(7) 7 . ?
K1 Te2 K2 115.03(7) 7_556 . ?
K1 Te2 K2 64.97(7) . . ?
K2 Te2 K2 180.0 7_556 . ?
O3 K1 O6 81.9(2) . . ?
O3 K1 O1 115.86(9) . . ?
O6 K1 O1 155.11(7) . . ?
O3 K1 O2 71.81(5) . 7 ?
O6 K1 O2 82.7(2) . 7 ?
O1 K1 O2 118.37(9) . 7 ?
O3 K1 O7 143.1(3) . . ?
O6 K1 O7 90.95(9) . . ?
O1 K1 O7 64.30(9) . . ?
O2 K1 O7 143.4(3) 7 . ?
O3 K1 O3 94.91(15) . 7 ?
O6 K1 O3 137.2(3) . 7 ?
O1 K1 O3 62.13(7) . 7 ?
O2 K1 O3 56.25(6) 7 7 ?
O7 K1 O3 113.91(19) . 7 ?
O3 K1 O2 55.86(6) . . ?
O6 K1 O2 135.2(3) . . ?
O1 K1 O2 60.06(6) . . ?
O2 K1 O2 95.90(11) 7 . ?
O7 K1 O2 113.15(18) . . ?
O3 K1 O2 67.62(5) 7 . ?
O3 K1 O5 56.54(13) . . ?
O6 K1 O5 90.0(3) . . ?
O1 K1 O5 86.45(7) . . ?
O2 K1 O5 128.35(11) 7 . ?
O7 K1 O5 87.5(3) . . ?
O3 K1 O5 123.64(12) 7 . ?
O2 K1 O5 56.08(9) . . ?
O3 K1 O5 128.31(13) . 1_554 ?
O6 K1 O5 92.3(3) . 1_554 ?
O1 K1 O5 89.56(8) . 1_554 ?
O2 K1 O5 56.52(10) 7 1_554 ?
O7 K1 O5 88.0(3) . 1_554 ?
O3 K1 O5 56.62(12) 7 1_554 ?
O2 K1 O5 124.15(10) . 1_554 ?
O5 K1 O5 174.91(7) . 1_554 ?
O3 K1 Te2 98.41(12) . 1_554 ?
O6 K1 Te2 105.0(3) . 1_554 ?
O1 K1 Te2 90.13(6) . 1_554 ?
O2 K1 Te2 32.61(8) 7 1_554 ?
O7 K1 Te2 118.4(3) . 1_554 ?
O3 K1 Te2 32.88(9) 7 1_554 ?
O2 K1 Te2 96.02(8) . 1_554 ?
O5 K1 Te2 149.16(4) . 1_554 ?
O5 K1 Te2 33.84(4) 1_554 1_554 ?
O3 K1 Te2 32.40(10) . . ?
O6 K1 Te2 103.0(3) . . ?
O1 K1 Te2 87.51(6) . . ?
O2 K1 Te2 98.74(9) 7 . ?
O7 K1 Te2 117.8(3) . . ?
O3 K1 Te2 95.57(11) 7 . ?
O2 K1 Te2 32.70(7) . . ?
O5 K1 Te2 33.68(4) . . ?
O5 K1 Te2 149.32(4) 1_554 . ?
Te2 K1 Te2 115.599(16) 1_554 . ?
O3 K1 K1 48.92(9) . 7 ?
O6 K1 K1 116.96(5) . 7 ?
O1 K1 K1 87.77(4) . 7 ?
O2 K1 K1 49.78(7) 7 7 ?
O7 K1 K1 152.07(8) . 7 ?
O3 K1 K1 45.99(9) 7 7 ?
O2 K1 K1 46.11(8) . 7 ?
O5 K1 K1 91.21(8) . 7 ?
O5 K1 K1 91.79(8) 1_554 7 ?
Te2 K1 K1 58.01(5) 1_554 7 ?
Te2 K1 K1 57.59(5) . 7 ?
O3 K1 H1 70.0(4) . . ?
O6 K1 H1 102.8(6) . . ?
O1 K1 H1 70.3(2) . . ?
O2 K1 H1 140.1(6) 7 . ?
O7 K1 H1 76.5(6) . . ?
O3 K1 H1 116.2(6) 7 . ?
O2 K1 H1 52.4(7) . . ?
O5 K1 H1 16.83(8) . . ?
O5 K1 H1 158.39(13) 1_554 . ?
Te2 K1 H1 148.0(7) 1_554 . ?
Te2 K1 H1 41.3(6) . . ?
K1 K1 H1 95.0(7) 7 . ?
O5 K2 O5 86.02(7) 6 . ?
O5 K2 O4 177.9(2) 6 7_556 ?
O5 K2 O4 92.68(5) . 7_556 ?
O5 K2 O4 92.68(5) 6 4_546 ?
O5 K2 O4 177.9(2) . 4_546 ?
O4 K2 O4 88.57(7) 7_556 4_546 ?
O5 K2 O6 89.9(2) 6 . ?
O5 K2 O6 89.9(2) . . ?
O4 K2 O6 91.84(11) 7_556 . ?
O4 K2 O6 91.84(11) 4_546 . ?
O5 K2 O6 89.8(2) 6 1_556 ?
O5 K2 O6 89.8(2) . 1_556 ?
O4 K2 O6 88.52(11) 7_556 1_556 ?
O4 K2 O6 88.52(11) 4_546 1_556 ?
O6 K2 O6 179.50(11) . 1_556 ?
O5 K2 Te2 27.61(3) 6 4_546 ?
O5 K2 Te2 113.63(4) . 4_546 ?
O4 K2 Te2 153.62(4) 7_556 4_546 ?
O4 K2 Te2 65.07(3) 4_546 4_546 ?
O6 K2 Te2 90.22(7) . 4_546 ?
O6 K2 Te2 89.62(7) 1_556 4_546 ?
O5 K2 Te2 113.63(4) 6 . ?
O5 K2 Te2 27.61(3) . . ?
O4 K2 Te2 65.07(3) 7_556 . ?
O4 K2 Te2 153.62(4) 4_546 . ?
O6 K2 Te2 90.22(7) . . ?
O6 K2 Te2 89.62(7) 1_556 . ?
Te2 K2 Te2 141.24(2) 4_546 . ?
O5 K2 Te1' 153.09(19) 6 . ?
O5 K2 Te1' 78.28(8) . . ?
O4 K2 Te1' 27.59(5) 7_556 . ?
O4 K2 Te1' 103.56(6) 4_546 . ?
O6 K2 Te1' 68.61(7) . . ?
O6 K2 Te1' 111.64(7) 1_556 . ?
Te2 K2 Te1' 156.22(12) 4_546 . ?
Te2 K2 Te1' 53.197(14) . . ?
O5 K2 Te1' 78.28(8) 6 5_656 ?
O5 K2 Te1' 153.10(19) . 5_656 ?
O4 K2 Te1' 103.56(6) 7_556 5_656 ?
O4 K2 Te1' 27.59(5) 4_546 5_656 ?
O6 K2 Te1' 68.61(7) . 5_656 ?
O6 K2 Te1' 111.64(7) 1_556 5_656 ?
Te2 K2 Te1' 53.197(14) 4_546 5_656 ?
Te2 K2 Te1' 156.22(12) . 5_656 ?
Te1' K2 Te1' 106.75(7) . 5_656 ?
O5 K2 Te1 152.59(19) 6 7_556 ?
O5 K2 Te1 78.26(8) . 7_556 ?
O4 K2 Te1 25.27(5) 7_556 7_556 ?
O4 K2 Te1 102.27(6) 4_546 7_556 ?
O6 K2 Te1 112.18(7) . 7_556 ?
O6 K2 Te1 68.07(7) 1_556 7_556 ?
Te2 K2 Te1 155.22(12) 4_546 7_556 ?
Te2 K2 Te1 53.052(14) . 7_556 ?
Te1' K2 Te1 43.569(5) . 7_556 ?
Te1' K2 Te1 124.01(2) 5_656 7_556 ?
O5 K2 Te1 78.26(8) 6 3_545 ?
O5 K2 Te1 152.59(19) . 3_545 ?
O4 K2 Te1 102.27(6) 7_556 3_545 ?
O4 K2 Te1 25.27(5) 4_546 3_545 ?
O6 K2 Te1 112.18(7) . 3_545 ?
O6 K2 Te1 68.07(7) 1_556 3_545 ?
Te2 K2 Te1 53.052(14) 4_546 3_545 ?
Te2 K2 Te1 155.22(12) . 3_545 ?
Te1' K2 Te1 124.01(2) . 3_545 ?
Te1' K2 Te1 43.569(5) 5_656 3_545 ?
Te1 K2 Te1 106.23(7) 7_556 3_545 ?
Te1 O1 Fe1 97.29(7) . 7 ?
Te1 O1 Te1' 97.29(7) . 7 ?
Fe1 O1 Te1' 0.0 7 7 ?
Te1 O1 K1 106.74(9) . . ?
Fe1 O1 K1 103.59(8) 7 . ?
Te1' O1 K1 103.59(8) 7 . ?
Te2 O2 Te1 132.2(2) . . ?
Te2 O2 K1 97.22(8) . 7 ?
Te1 O2 K1 129.8(2) . 7 ?
Te2 O2 K1 92.68(9) . . ?
Te1 O2 K1 99.60(12) . . ?
K1 O2 K1 84.10(11) 7 . ?
Te2 O3 Te1' 130.9(3) . . ?
Te2 O3 K1 98.15(9) . . ?
Te1' O3 K1 129.7(2) . . ?
Te2 O3 K1 93.33(10) . 7 ?
Te1' O3 K1 100.28(15) . 7 ?
K1 O3 K1 85.09(15) . 7 ?
Te1 O4 Fe1 98.72(7) . 7_556 ?
Te1 O4 Te1' 98.72(7) . 7_556 ?
Fe1 O4 Te1' 0.0 7_556 7_556 ?
Te1 O4 K2 116.47(11) . 7_556 ?
Fe1 O4 K2 112.44(12) 7_556 7_556 ?
Te1' O4 K2 112.44(12) 7_556 7_556 ?
Te2 O5 K2 111.21(7) . . ?
Te2 O5 K1 88.9(2) . . ?
K2 O5 K1 88.7(2) . . ?
Te2 O5 K1 87.9(2) . 1_556 ?
K2 O5 K1 88.80(19) . 1_556 ?
K1 O5 K1 174.91(7) . 1_556 ?
Te2 O5 H1 106(2) . . ?
K2 O5 H1 141(2) . . ?
K1 O5 H1 80(3) . . ?
K1 O5 H1 105(3) 1_556 . ?
K1 O6 K1 91.25(8) 6 . ?
K1 O6 K2 91.3(3) 6 . ?
K1 O6 K2 91.3(3) . . ?
K1 O6 K2 89.0(3) 6 1_554 ?
K1 O6 K2 89.0(3) . 1_554 ?
K2 O6 K2 179.50(11) . 1_554 ?
K1 O6 H2 85.0(19) 6 . ?
K1 O6 H2 163(3) . . ?
K2 O6 H2 105(3) . . ?
K2 O6 H2 75(3) 1_554 . ?
K1 O7 K1 86.82(16) . 6 ?

loop_
_geom_bond_atom_site_label_1
_geom_bond_atom_site_label_2
_geom_bond_distance
_geom_bond_site_symmetry_2
_geom_bond_publ_flag
Te1 O4 1.925(2) 2_556 ?
Te1 O4 1.925(2) . ?
Te1 O1 1.9414(18) . ?
Te1 O1 1.9414(18) 2_556 ?
Te1 O2 1.9872(19) . ?
Te1 O2 1.9873(19) 2_556 ?
Te1 Te1' 2.98910(15) 7_556 ?
Te1 Fe1 2.98910(15) 7 ?
Te1 Fe1 2.98910(15) 7_556 ?
Te1 Te1' 2.98910(15) 7 ?
Te1 K1 3.7707(11) . ?
Te1 K1 3.7707(11) 2_556 ?
Te1' O3 2.0060(19) . ?
Te1' O3 2.0060(19) 2_656 ?
Te1' O4 2.014(2) 8_554 ?
Te1' O4 2.014(2) 7_556 ?
Te1' O1 2.0399(19) 8 ?
Te1' O1 2.0399(19) 7 ?
Te1' Te1 2.98910(15) 7 ?
Te1' Te1 2.98910(15) 7_556 ?
Te1' Fe1' 2.98910(15) 7 ?
Te1' Fe1' 2.98910(15) 7_556 ?
Te1' K1 3.7651(11) 8 ?
Te1' K1 3.7651(11) 7 ?
Te2 O2 1.915(4) 7_556 ?
Te2 O2 1.915(4) . ?
Te2 O3 1.917(5) 7_556 ?
Te2 O3 1.917(5) . ?
Te2 O5 1.9637(17) . ?
Te2 O5 1.9637(17) 7_556 ?
Te2 K1 3.524(2) 1_556 ?
Te2 K1 3.524(2) 7 ?
Te2 K1 3.541(2) 7_556 ?
Te2 K1 3.541(2) . ?
Te2 K2 3.9499(3) 7_556 ?
Te2 K2 3.9499(3) . ?
K1 O3 2.717(5) . ?
K1 O6 2.718(2) . ?
K1 O1 2.7214(18) . ?
K1 O2 2.728(4) 7 ?
K1 O7 2.827(4) . ?
K1 O3 2.848(4) 7 ?
K1 O2 2.890(4) . ?
K1 O5 2.983(6) . ?
K1 O5 3.001(6) 1_554 ?
K1 Te2 3.524(2) 1_554 ?
K1 K1 3.7647(11) 7 ?
K1 H1 2.96(4) . ?
K2 O5 2.7896(18) 6 ?
K2 O5 2.7896(18) . ?
K2 O4 2.7922(17) 7_556 ?
K2 O4 2.7922(17) 4_546 ?
K2 O6 2.924(11) . ?
K2 O6 3.054(11) 1_556 ?
K2 Te2 3.9499(3) 4_546 ?
K2 Te1' 4.0180(19) 5_656 ?
K2 Te1 4.0362(18) 7_556 ?
K2 Te1 4.0362(18) 3_545 ?
O1 Fe1 2.0399(19) 7 ?
O1 Te1' 2.0399(19) 7 ?
O2 K1 2.728(4) 7 ?
O3 K1 2.848(4) 7 ?
O4 Fe1 2.014(2) 7_556 ?
O4 Te1' 2.014(2) 7_556 ?
O4 K2 2.7922(17) 7_556 ?
O5 K1 3.001(6) 1_556 ?
O5 H1 0.8699(10) . ?
O6 K1 2.718(2) 6 ?
O6 K2 3.054(11) 1_554 ?
O6 H2 0.8700(10) . ?
O7 K1 2.827(4) 6 ?
